data_4026162
loop_
_publ_author_name
'Praveen Kumar'
'Puhui Li'
'Ilia Korboukh'
'Tony L. Wang'
'Hemant Yennawar'
'Steven M. Weinreb'

_publ_section_title
;
 Further Studies of Intramolecular Michael Reactions of Nitrosoalkenes for
 Construction of Functionalized Bridged Ring Systems
;
_journal_name_full 'Journal of Organic Chemistry'
_journal_page_first 2094
_journal_page_last 2101
_journal_paper_doi 10.1021/jo1024392
_journal_volume 76
_journal_year 2011
_chemical_formula_moiety 'C23 H27 N O7 S2'
_chemical_formula_sum 'C23 H27 N O7 S2'
_chemical_formula_weight 493.58
_chemical_name_systematic
; 
 ? 
;
_space_group_IT_number 14
_symmetry_cell_setting monoclinic
_symmetry_space_group_name_Hall '-P 2yn'
_symmetry_space_group_name_H-M 'P 1 21/n 1'
_atom_sites_solution_hydrogens geom
_atom_sites_solution_primary direct
_atom_sites_solution_secondary difmap
_audit_creation_method SHELXL-97
_cell_angle_alpha 90.00
_cell_angle_beta 96.912(10)
_cell_angle_gamma 90.00
_cell_formula_units_Z 4
_cell_length_a 15.327(5)
_cell_length_b 7.905(3)
_cell_length_c 19.504(7)
_cell_measurement_reflns_used 1412
_cell_measurement_temperature 298(2)
_cell_measurement_theta_max 18.641
_cell_measurement_theta_min 2.681
_cell_volume 2345.9(14)
_computing_cell_refinement 'Bruker SMART'
_computing_data_collection 'Bruker SMART'
_computing_data_reduction 'Bruker SAINT'
_computing_molecular_graphics 'Bruker SHELXTL'
_computing_publication_material 'Bruker SHELXTL'
_computing_structure_refinement 'SHELXL-97 (Sheldrick, 1997)'
_computing_structure_solution 'SHELXS-97 (Sheldrick, 1990)'
_diffrn_ambient_temperature 298(2)
_diffrn_measured_fraction_theta_full 0.990
_diffrn_measured_fraction_theta_max 0.990
_diffrn_measurement_device_type 'CCD area detector'
_diffrn_measurement_method 'phi and omega scans'
_diffrn_radiation_monochromator graphite
_diffrn_radiation_source 'fine-focus sealed tube'
_diffrn_radiation_type MoK\a
_diffrn_radiation_wavelength 0.71073
_diffrn_reflns_av_R_equivalents 0.0577
_diffrn_reflns_av_sigmaI/netI 0.0724
_diffrn_reflns_limit_h_max 18
_diffrn_reflns_limit_h_min -20
_diffrn_reflns_limit_k_max 10
_diffrn_reflns_limit_k_min -10
_diffrn_reflns_limit_l_max 25
_diffrn_reflns_limit_l_min -16
_diffrn_reflns_number 17246
_diffrn_reflns_theta_full 28.28
_diffrn_reflns_theta_max 28.28
_diffrn_reflns_theta_min 1.80
_exptl_absorpt_coefficient_mu 0.272
_exptl_absorpt_correction_T_max 0.9839
_exptl_absorpt_correction_T_min 0.9707
_exptl_absorpt_correction_type multi-scan
_exptl_absorpt_process_details SADABS
_exptl_crystal_colour colorless
_exptl_crystal_density_diffrn 1.397
_exptl_crystal_description block
_exptl_crystal_F_000 1040
_exptl_crystal_size_max 0.11
_exptl_crystal_size_mid 0.09
_exptl_crystal_size_min 0.06
_refine_diff_density_max 0.270
_refine_diff_density_min -0.515
_refine_diff_density_rms 0.055
_refine_ls_extinction_method none
_refine_ls_goodness_of_fit_ref 1.069
_refine_ls_hydrogen_treatment noref
_refine_ls_matrix_type full
_refine_ls_number_parameters 300
_refine_ls_number_reflns 5772
_refine_ls_number_restraints 0
_refine_ls_restrained_S_all 1.069
_refine_ls_R_factor_all 0.1509
_refine_ls_R_factor_gt 0.0804
_refine_ls_shift/su_max 0.000
_refine_ls_shift/su_mean 0.000
_refine_ls_structure_factor_coef Fsqd
_refine_ls_weighting_details 'calc w=1/[\s^2^(Fo^2^)+(0.0693P)^2^+0.6209P] where P=(Fo^2^+2Fc^2^)/3'
_refine_ls_weighting_scheme calc
_refine_ls_wR_factor_gt 0.1587
_refine_ls_wR_factor_ref 0.1868
_reflns_number_gt 3178
_reflns_number_total 5772
_reflns_threshold_expression >2sigma(I)
_cod_data_source_file jo1024392_si_003.cif
_cod_data_source_block pxk2s
_cod_original_cell_volume 2346.1(14)
_cod_database_code 4026162

loop_
_symmetry_equiv_pos_as_xyz
'x, y, z'
'-x+1/2, y+1/2, -z+1/2'
'-x, -y, -z'
'x-1/2, -y-1/2, z-1/2'

loop_
_atom_site_label
_atom_site_type_symbol
_atom_site_fract_x
_atom_site_fract_y
_atom_site_fract_z
_atom_site_U_iso_or_equiv
_atom_site_adp_type
_atom_site_occupancy
_atom_site_symmetry_multiplicity
_atom_site_calc_flag
_atom_site_refinement_flags
C1 C 0.5782(2) 1.1889(5) 0.0705(2) 0.0596(11) Uani 1 1 d .
H1 H 0.5472 1.1263 0.0352 0.071 Uiso 1 1 calc R
C2 C 0.6024(3) 1.3540(5) 0.0588(2) 0.0709(12) Uani 1 1 d .
H2 H 0.5879 1.4028 0.0155 0.085 Uiso 1 1 calc R
C3 C 0.6481(3) 1.4462(5) 0.1115(3) 0.0729(13) Uani 1 1 d .
H3 H 0.6642 1.5573 0.1037 0.087 Uiso 1 1 calc R
C4 C 0.6698(3) 1.3743(6) 0.1755(3) 0.0714(13) Uani 1 1 d .
H4 H 0.7008 1.4371 0.2106 0.086 Uiso 1 1 calc R
C5 C 0.6460(2) 1.2105(5) 0.1880(2) 0.0578(10) Uani 1 1 d .
H5 H 0.6604 1.1624 0.2314 0.069 Uiso 1 1 calc R
C6 C 0.6001(2) 1.1178(4) 0.13451(19) 0.0443(8) Uani 1 1 d .
C7 C 0.4165(2) 1.0530(5) 0.1607(2) 0.0468(9) Uani 1 1 d .
C8 C 0.3371(3) 1.1757(6) 0.0624(2) 0.0831(15) Uani 1 1 d .
H8A H 0.2825 1.1830 0.0818 0.125 Uiso 1 1 calc R
H8B H 0.3255 1.1567 0.0135 0.125 Uiso 1 1 calc R
H8C H 0.3691 1.2796 0.0708 0.125 Uiso 1 1 calc R
C9 C 0.4707(2) 0.9004(4) 0.18882(17) 0.0398(8) Uani 1 1 d .
C10 C 0.4882(2) 0.8963(5) 0.26910(18) 0.0518(9) Uani 1 1 d .
H10A H 0.5503 0.9109 0.2845 0.062 Uiso 1 1 calc R
H10B H 0.4558 0.9855 0.2890 0.062 Uiso 1 1 calc R
C11 C 0.4566(3) 0.7212(5) 0.29036(19) 0.0571(10) Uani 1 1 d .
H11 H 0.4937 0.6799 0.3314 0.069 Uiso 1 1 calc R
C12 C 0.3602(3) 0.7210(5) 0.30271(19) 0.0602(11) Uani 1 1 d .
H12A H 0.3533 0.7918 0.3423 0.072 Uiso 1 1 calc R
H12B H 0.3432 0.6068 0.3135 0.072 Uiso 1 1 calc R
C13 C 0.2990(2) 0.7852(5) 0.24039(17) 0.0504(9) Uani 1 1 d .
H13A H 0.2400 0.7436 0.2431 0.061 Uiso 1 1 calc R
H13B H 0.2972 0.9078 0.2414 0.061 Uiso 1 1 calc R
C14 C 0.3290(2) 0.7284(4) 0.17418(17) 0.0412(8) Uani 1 1 d .
C15 C 0.4267(2) 0.7242(4) 0.16913(18) 0.0438(8) Uani 1 1 d .
H15 H 0.4397 0.6842 0.1239 0.053 Uiso 1 1 calc R
C16 C 0.4681(2) 0.6110(5) 0.2281(2) 0.0563(10) Uani 1 1 d .
H16A H 0.4370 0.5045 0.2296 0.068 Uiso 1 1 calc R
H16B H 0.5297 0.5890 0.2245 0.068 Uiso 1 1 calc R
C17 C 0.1362(2) 0.7817(5) 0.00719(19) 0.0470(9) Uani 1 1 d .
C18 C 0.1631(2) 0.7633(5) -0.0567(2) 0.0635(11) Uani 1 1 d .
H18 H 0.1805 0.6578 -0.0711 0.076 Uiso 1 1 calc R
C19 C 0.1643(3) 0.9016(6) -0.0997(2) 0.0704(12) Uani 1 1 d .
H19 H 0.1826 0.8879 -0.1432 0.085 Uiso 1 1 calc R
C20 C 0.1391(2) 1.0592(6) -0.0797(2) 0.0596(11) Uani 1 1 d .
C21 C 0.1122(3) 1.0756(5) -0.0152(2) 0.0638(11) Uani 1 1 d .
H21 H 0.0950 1.1811 -0.0005 0.077 Uiso 1 1 calc R
C22 C 0.1102(3) 0.9376(5) 0.0277(2) 0.0622(11) Uani 1 1 d .
H22 H 0.0912 0.9504 0.0710 0.075 Uiso 1 1 calc R
C23 C 0.1406(3) 1.2105(7) -0.1271(2) 0.0937(16) Uani 1 1 d .
H23A H 0.1926 1.2067 -0.1499 0.141 Uiso 1 1 calc R
H23B H 0.1404 1.3126 -0.1005 0.141 Uiso 1 1 calc R
H23C H 0.0896 1.2080 -0.1609 0.141 Uiso 1 1 calc R
N1 N 0.28229(19) 0.6723(4) 0.12103(15) 0.0540(8) Uani 1 1 d .
H1A H 0.3012 0.5683 0.1111 0.065 Uiso 1 1 calc R
H1B H 0.2885 0.7401 0.0849 0.065 Uiso 1 1 calc R
O1 O 0.55817(15) 0.8238(3) 0.08208(12) 0.0539(7) Uani 1 1 d .
O2 O 0.64291(15) 0.8338(3) 0.19768(13) 0.0609(7) Uani 1 1 d .
O3 O 0.38880(16) 1.0367(3) 0.09430(14) 0.0579(7) Uani 1 1 d .
O4 O 0.40089(19) 1.1722(3) 0.19518(14) 0.0717(8) Uani 1 1 d .
O5 O 0.18982(16) 0.6637(3) 0.13111(13) 0.0598(7) Uani 1 1 d .
O6 O 0.1695(2) 0.4639(4) 0.03199(17) 0.0854(10) Uani 1 1 d .
O7 O 0.04624(18) 0.5945(4) 0.08327(16) 0.0888(11) Uani 1 1 d .
S1 S 0.57480(6) 0.90312(11) 0.14846(5) 0.0449(3) Uani 1 1 d .
S2 S 0.13100(7) 0.60650(14) 0.06103(6) 0.0639(3) Uani 1 1 d .

loop_
_atom_site_aniso_label
_atom_site_aniso_U_11
_atom_site_aniso_U_22
_atom_site_aniso_U_33
_atom_site_aniso_U_23
_atom_site_aniso_U_13
_atom_site_aniso_U_12
C1 0.054(2) 0.062(3) 0.061(3) -0.004(2) 0.000(2) -0.010(2)
C2 0.067(3) 0.062(3) 0.085(3) 0.017(2) 0.013(3) 0.002(2)
C3 0.063(3) 0.050(2) 0.109(4) -0.014(3) 0.026(3) -0.002(2)
C4 0.061(3) 0.064(3) 0.090(4) -0.034(3) 0.011(3) -0.008(2)
C5 0.050(2) 0.066(3) 0.058(3) -0.016(2) 0.008(2) 0.002(2)
C6 0.0356(18) 0.049(2) 0.049(2) -0.0079(18) 0.0085(16) 0.0001(16)
C7 0.042(2) 0.047(2) 0.054(2) 0.0023(18) 0.0160(18) -0.0014(16)
C8 0.071(3) 0.097(4) 0.080(3) 0.037(3) 0.006(3) 0.033(3)
C9 0.0402(18) 0.0422(18) 0.0368(19) -0.0048(15) 0.0040(15) 0.0023(15)
C10 0.052(2) 0.059(2) 0.044(2) -0.0103(18) 0.0020(18) -0.0079(18)
C11 0.059(2) 0.063(3) 0.045(2) 0.0111(19) -0.0104(19) -0.004(2)
C12 0.070(3) 0.069(3) 0.041(2) 0.0062(19) 0.007(2) -0.013(2)
C13 0.050(2) 0.055(2) 0.048(2) 0.0000(18) 0.0137(18) -0.0016(18)
C14 0.045(2) 0.0402(18) 0.0362(19) 0.0015(15) -0.0044(16) -0.0044(15)
C15 0.046(2) 0.0416(19) 0.044(2) -0.0099(16) 0.0059(17) 0.0029(16)
C16 0.050(2) 0.047(2) 0.069(3) 0.002(2) -0.001(2) 0.0026(18)
C17 0.040(2) 0.055(2) 0.044(2) 0.0025(17) -0.0053(17) -0.0031(16)
C18 0.053(2) 0.070(3) 0.069(3) 0.002(2) 0.012(2) 0.016(2)
C19 0.059(3) 0.095(4) 0.060(3) 0.016(3) 0.018(2) 0.013(3)
C20 0.043(2) 0.076(3) 0.058(3) 0.020(2) -0.0015(19) -0.005(2)
C21 0.079(3) 0.051(2) 0.060(3) -0.004(2) 0.003(2) -0.007(2)
C22 0.079(3) 0.067(3) 0.041(2) -0.003(2) 0.009(2) -0.013(2)
C23 0.097(4) 0.098(4) 0.088(4) 0.042(3) 0.018(3) -0.005(3)
N1 0.056(2) 0.0552(19) 0.0494(19) 0.0114(16) 0.0023(16) -0.0028(15)
O1 0.0565(15) 0.0528(15) 0.0537(15) -0.0141(13) 0.0123(12) 0.0005(12)
O2 0.0449(15) 0.0658(17) 0.0704(18) 0.0087(14) 0.0006(13) 0.0147(13)
O3 0.0547(16) 0.0626(17) 0.0552(17) 0.0095(14) 0.0023(13) 0.0142(13)
O4 0.092(2) 0.0527(17) 0.074(2) -0.0052(15) 0.0256(17) 0.0219(15)
O5 0.0439(14) 0.0807(19) 0.0520(16) 0.0142(14) -0.0049(12) -0.0115(13)
O6 0.101(2) 0.0492(17) 0.095(2) 0.0011(16) -0.0322(19) -0.0039(16)
O7 0.0541(18) 0.119(3) 0.088(2) 0.044(2) -0.0132(16) -0.0323(17)
S1 0.0401(5) 0.0471(5) 0.0476(6) -0.0045(4) 0.0054(4) 0.0042(4)
S2 0.0575(7) 0.0656(7) 0.0627(7) 0.0180(6) -0.0172(5) -0.0180(5)

loop_
_atom_type_symbol
_atom_type_description
_atom_type_scat_dispersion_real
_atom_type_scat_dispersion_imag
_atom_type_scat_source
C C 0.0033 0.0016 'International Tables Vol C Tables 4.2.6.8 and 6.1.1.4'
H H 0.0000 0.0000 'International Tables Vol C Tables 4.2.6.8 and 6.1.1.4'
N N 0.0061 0.0033 'International Tables Vol C Tables 4.2.6.8 and 6.1.1.4'
O O 0.0106 0.0060 'International Tables Vol C Tables 4.2.6.8 and 6.1.1.4'
S S 0.1246 0.1234 'International Tables Vol C Tables 4.2.6.8 and 6.1.1.4'

loop_
_geom_angle_atom_site_label_1
_geom_angle_atom_site_label_2
_geom_angle_atom_site_label_3
_geom_angle
C6 C1 C2 119.7(4)
C6 C1 H1 120.2
C2 C1 H1 120.2
C3 C2 C1 119.8(4)
C3 C2 H2 120.1
C1 C2 H2 120.1
C4 C3 C2 120.2(4)
C4 C3 H3 119.9
C2 C3 H3 119.9
C5 C4 C3 120.7(4)
C5 C4 H4 119.7
C3 C4 H4 119.7
C4 C5 C6 118.9(4)
C4 C5 H5 120.5
C6 C5 H5 120.5
C1 C6 C5 120.7(4)
C1 C6 S1 119.9(3)
C5 C6 S1 119.3(3)
O4 C7 O3 124.4(3)
O4 C7 C9 123.8(4)
O3 C7 C9 111.8(3)
O3 C8 H8A 109.5
O3 C8 H8B 109.5
H8A C8 H8B 109.5
O3 C8 H8C 109.5
H8A C8 H8C 109.5
H8B C8 H8C 109.5
C7 C9 C10 113.4(3)
C7 C9 C15 114.3(3)
C10 C9 C15 104.1(3)
C7 C9 S1 107.2(2)
C10 C9 S1 111.9(2)
C15 C9 S1 105.7(2)
C11 C10 C9 105.5(3)
C11 C10 H10A 110.6
C9 C10 H10A 110.6
C11 C10 H10B 110.6
C9 C10 H10B 110.6
H10A C10 H10B 108.8
C16 C11 C12 109.5(3)
C16 C11 C10 103.2(3)
C12 C11 C10 112.7(3)
C16 C11 H11 110.4
C12 C11 H11 110.4
C10 C11 H11 110.4
C11 C12 C13 112.8(3)
C11 C12 H12A 109.0
C13 C12 H12A 109.0
C11 C12 H12B 109.0
C13 C12 H12B 109.0
H12A C12 H12B 107.8
C14 C13 C12 111.4(3)
C14 C13 H13A 109.4
C12 C13 H13A 109.4
C14 C13 H13B 109.4
C12 C13 H13B 109.4
H13A C13 H13B 108.0
N1 C14 C13 127.7(3)
N1 C14 C15 113.9(3)
C13 C14 C15 118.3(3)
C14 C15 C16 106.7(3)
C14 C15 C9 111.3(3)
C16 C15 C9 101.9(3)
C14 C15 H15 112.1
C16 C15 H15 112.1
C9 C15 H15 112.1
C11 C16 C15 100.8(3)
C11 C16 H16A 111.6
C15 C16 H16A 111.6
C11 C16 H16B 111.6
C15 C16 H16B 111.6
H16A C16 H16B 109.4
C18 C17 C22 119.5(4)
C18 C17 S2 120.3(3)
C22 C17 S2 120.1(3)
C17 C18 C19 119.9(4)
C17 C18 H18 120.0
C19 C18 H18 120.0
C20 C19 C18 121.3(4)
C20 C19 H19 119.4
C18 C19 H19 119.4
C21 C20 C19 118.1(4)
C21 C20 C23 120.8(4)
C19 C20 C23 121.1(4)
C20 C21 C22 120.8(4)
C20 C21 H21 119.6
C22 C21 H21 119.6
C17 C22 C21 120.4(4)
C17 C22 H22 119.8
C21 C22 H22 119.8
C20 C23 H23A 109.5
C20 C23 H23B 109.5
H23A C23 H23B 109.5
C20 C23 H23C 109.5
H23A C23 H23C 109.5
H23B C23 H23C 109.5
C14 N1 O5 111.7(3)
C14 N1 H1A 109.3
O5 N1 H1A 109.3
C14 N1 H1B 109.3
O5 N1 H1B 109.3
H1A N1 H1B 107.9
C7 O3 C8 116.2(3)
N1 O5 S2 110.7(2)
O1 S1 O2 118.14(16)
O1 S1 C6 107.41(16)
O2 S1 C6 108.24(16)
O1 S1 C9 107.97(15)
O2 S1 C9 107.65(15)
C6 S1 C9 106.93(15)
O6 S2 O7 120.5(2)
O6 S2 O5 110.14(16)
O7 S2 O5 101.46(17)
O6 S2 C17 109.8(2)
O7 S2 C17 110.24(18)
O5 S2 C17 103.11(16)

loop_
_geom_bond_atom_site_label_1
_geom_bond_atom_site_label_2
_geom_bond_distance
C1 C6 1.374(5)
C1 C2 1.384(5)
C1 H1 0.9300
C2 C3 1.381(6)
C2 H2 0.9300
C3 C4 1.375(6)
C3 H3 0.9300
C4 C5 1.374(6)
C4 H4 0.9300
C5 C6 1.394(5)
C5 H5 0.9300
C6 S1 1.769(4)
C7 O4 1.198(4)
C7 O3 1.320(4)
C7 C9 1.529(5)
C8 O3 1.451(4)
C8 H8A 0.9600
C8 H8B 0.9600
C8 H8C 0.9600
C9 C10 1.557(5)
C9 C15 1.575(4)
C9 S1 1.862(3)
C10 C11 1.540(5)
C10 H10A 0.9700
C10 H10B 0.9700
C11 C16 1.522(5)
C11 C12 1.525(5)
C11 H11 0.9800
C12 C13 1.530(5)
C12 H12A 0.9700
C12 H12B 0.9700
C13 C14 1.491(5)
C13 H13A 0.9700
C13 H13B 0.9700
C14 N1 1.267(4)
C14 C15 1.512(5)
C15 C16 1.533(5)
C15 H15 0.9800
C16 H16A 0.9700
C16 H16B 0.9700
C17 C18 1.366(5)
C17 C22 1.370(5)
C17 S2 1.746(4)
C18 C19 1.380(6)
C18 H18 0.9300
C19 C20 1.376(6)
C19 H19 0.9300
C20 C21 1.375(6)
C20 C23 1.513(6)
C21 C22 1.378(5)
C21 H21 0.9300
C22 H22 0.9300
C23 H23A 0.9600
C23 H23B 0.9600
C23 H23C 0.9600
N1 O5 1.456(4)
N1 H1A 0.9000
N1 H1B 0.9000
O1 S1 1.434(2)
O2 S1 1.439(2)
O5 S2 1.609(3)
O6 S2 1.421(3)
O7 S2 1.421(3)

loop_
_geom_torsion_atom_site_label_1
_geom_torsion_atom_site_label_2
_geom_torsion_atom_site_label_3
_geom_torsion_atom_site_label_4
_geom_torsion
C6 C1 C2 C3 -0.3(6)
C1 C2 C3 C4 0.2(7)
C2 C3 C4 C5 -0.3(7)
C3 C4 C5 C6 0.5(6)
C2 C1 C6 C5 0.4(6)
C2 C1 C6 S1 -176.5(3)
C4 C5 C6 C1 -0.6(5)
C4 C5 C6 S1 176.4(3)
O4 C7 C9 C10 11.7(5)
O3 C7 C9 C10 -168.0(3)
O4 C7 C9 C15 130.8(4)
O3 C7 C9 C15 -48.9(4)
O4 C7 C9 S1 -112.3(4)
O3 C7 C9 S1 67.9(3)
C7 C9 C10 C11 126.3(3)
C15 C9 C10 C11 1.5(4)
S1 C9 C10 C11 -112.2(3)
C9 C10 C11 C16 27.8(4)
C9 C10 C11 C12 -90.2(4)
C16 C11 C12 C13 -58.5(4)
C10 C11 C12 C13 55.8(4)
C11 C12 C13 C14 37.3(4)
C12 C13 C14 N1 137.5(4)
C12 C13 C14 C15 -38.1(4)
N1 C14 C15 C16 -119.8(3)
C13 C14 C15 C16 56.4(4)
N1 C14 C15 C9 129.8(3)
C13 C14 C15 C9 -54.0(4)
C7 C9 C15 C14 -40.7(4)
C10 C9 C15 C14 83.5(3)
S1 C9 C15 C14 -158.4(2)
C7 C9 C15 C16 -154.2(3)
C10 C9 C15 C16 -29.9(3)
S1 C9 C15 C16 88.1(3)
C12 C11 C16 C15 73.4(3)
C10 C11 C16 C15 -46.9(3)
C14 C15 C16 C11 -69.5(3)
C9 C15 C16 C11 47.3(3)
C22 C17 C18 C19 0.4(6)
S2 C17 C18 C19 178.0(3)
C17 C18 C19 C20 0.1(6)
C18 C19 C20 C21 -0.2(6)
C18 C19 C20 C23 -180.0(4)
C19 C20 C21 C22 -0.3(6)
C23 C20 C21 C22 179.5(4)
C18 C17 C22 C21 -0.8(6)
S2 C17 C22 C21 -178.4(3)
C20 C21 C22 C17 0.8(6)
C13 C14 N1 O5 -1.3(5)
C15 C14 N1 O5 174.4(3)
O4 C7 O3 C8 0.8(5)
C9 C7 O3 C8 -179.5(3)
C14 N1 O5 S2 175.4(2)
C1 C6 S1 O1 17.7(3)
C5 C6 S1 O1 -159.3(3)
C1 C6 S1 O2 146.3(3)
C5 C6 S1 O2 -30.7(3)
C1 C6 S1 C9 -98.0(3)
C5 C6 S1 C9 85.1(3)
C7 C9 S1 O1 -83.7(3)
C10 C9 S1 O1 151.4(2)
C15 C9 S1 O1 38.7(3)
C7 C9 S1 O2 147.7(2)
C10 C9 S1 O2 22.8(3)
C15 C9 S1 O2 -89.9(2)
C7 C9 S1 C6 31.6(3)
C10 C9 S1 C6 -93.3(3)
C15 C9 S1 C6 154.0(2)
N1 O5 S2 O6 47.3(3)
N1 O5 S2 O7 176.0(2)
N1 O5 S2 C17 -69.8(3)
C18 C17 S2 O6 8.4(4)
C22 C17 S2 O6 -174.1(3)
C18 C17 S2 O7 -126.6(3)
C22 C17 S2 O7 50.9(4)
C18 C17 S2 O5 125.7(3)
C22 C17 S2 O5 -56.7(3)
